data_2017688
loop_
_publ_author_name
'Duan, Li'
'Wu, Xiang-Wen'
'Ma, Jian-Ping'
'Dong, Yu-Bin'

_publ_section_title
;
 Poly[[{\m~4~-3-[(1<i>H</i>-1,2,4-triazol-1-yl)methyl]benzoato}zinc(II)]
 hemihydrate]: a novel two-dimensional framework formed by
 self-association of zinc(II) sulfate with
 3-[(1<i>H</i>-1,2,4-triazol-1-yl)methyl]benzoic acid
;
_journal_coeditor_code SQ3238
_journal_issue 6
_journal_name_full 'Acta Crystallographica Section C'
_journal_page_first m149
_journal_page_last m151
_journal_paper_doi 10.1107/S0108270110014988
_journal_volume 66
_journal_year 2010
_chemical_formula_iupac '[Zn2 (C10 H8 N3 O2)4] , H2 O'
_chemical_formula_moiety 'C40 H34 N12 O9 Zn2'
_chemical_formula_sum 'C40 H34 N12 O9 Zn2'
_chemical_formula_weight 957.53
_chemical_name_systematic
;
Poly[[{\m~4~-3-[(1<i>H</i>-1,2,4-triazol-1-yl)methyl]benzoato}zinc(II)]
hemihydrate]
;
_space_group_IT_number 61
_symmetry_cell_setting orthorhombic
_symmetry_space_group_name_Hall '-P 2ac 2ab'
_symmetry_space_group_name_H-M 'P b c a'
_atom_sites_solution_hydrogens geom
_atom_sites_solution_primary direct
_atom_sites_solution_secondary difmap
_cell_angle_alpha 90.00
_cell_angle_beta 90.00
_cell_angle_gamma 90.00
_cell_formula_units_Z 4
_cell_length_a 13.875(3)
_cell_length_b 13.142(3)
_cell_length_c 22.166(4)
_cell_measurement_reflns_used 3341
_cell_measurement_temperature 298(2)
_cell_measurement_theta_max 23.091
_cell_measurement_theta_min 2.324
_cell_volume 4041.9(15)
_computing_cell_refinement 'SMART (Bruker, ????)'
_computing_data_collection 'SMART (Bruker, ????)'
_computing_data_reduction 'SAINT (Bruker, ????)'
_computing_molecular_graphics 'SHELXTL (Sheldrick, 2008)'
_computing_publication_material 'SHELXTL (Sheldrick, 2008)'
_computing_structure_refinement 'SHELXL97 (Sheldrick, 2008)'
_computing_structure_solution 'SHELXS97 (Sheldrick, 2008)'
_diffrn_ambient_temperature 298(2)
_diffrn_measured_fraction_theta_full 0.998
_diffrn_measured_fraction_theta_max 0.998
_diffrn_measurement_device_type 'Bruker SMART CCD area-detector'
_diffrn_measurement_method '\f and \w'
_diffrn_radiation_monochromator graphite
_diffrn_radiation_source 'fine-focus sealed tube'
_diffrn_radiation_type MoK\a
_diffrn_radiation_wavelength 0.71073
_diffrn_reflns_av_R_equivalents 0.0484
_diffrn_reflns_av_sigmaI/netI 0.0379
_diffrn_reflns_limit_h_max 13
_diffrn_reflns_limit_h_min -16
_diffrn_reflns_limit_k_max 15
_diffrn_reflns_limit_k_min -15
_diffrn_reflns_limit_l_max 25
_diffrn_reflns_limit_l_min -26
_diffrn_reflns_number 19051
_diffrn_reflns_theta_full 25.03
_diffrn_reflns_theta_max 25.03
_diffrn_reflns_theta_min 1.84
_exptl_absorpt_coefficient_mu 1.260
_exptl_absorpt_correction_T_max 0.9059
_exptl_absorpt_correction_T_min 0.5604
_exptl_absorpt_correction_type multi-scan
_exptl_absorpt_process_details '(SADABS; Sheldrick, 1996)'
_exptl_crystal_colour colourless
_exptl_crystal_density_diffrn 1.574
_exptl_crystal_density_method 'not measured'
_exptl_crystal_description bar
_exptl_crystal_F_000 1960
_exptl_crystal_size_max 0.52
_exptl_crystal_size_mid 0.16
_exptl_crystal_size_min 0.08
_refine_diff_density_max 0.657
_refine_diff_density_min -0.300
_refine_ls_extinction_method none
_refine_ls_goodness_of_fit_ref 1.029
_refine_ls_hydrogen_treatment constr
_refine_ls_matrix_type full
_refine_ls_number_parameters 296
_refine_ls_number_reflns 3572
_refine_ls_number_restraints 13
_refine_ls_restrained_S_all 1.057
_refine_ls_R_factor_all 0.0641
_refine_ls_R_factor_gt 0.0435
_refine_ls_shift/su_max 0.001
_refine_ls_shift/su_mean 0.000
_refine_ls_structure_factor_coef Fsqd
_refine_ls_weighting_details 'calc w = 1/[\s^2^(Fo^2^)+(0.0591P)^2^+2.1694P] where P=(Fo^2^+2Fc^2^)/3'
_refine_ls_weighting_scheme calc
_refine_ls_wR_factor_gt 0.1068
_refine_ls_wR_factor_ref 0.1184
_reflns_number_gt 2598
_reflns_number_total 3572
_reflns_threshold_expression I>2\s(I)
_cod_data_source_file sq3238.cif
_cod_data_source_block I
_cod_original_cell_volume 4041.9(13)
_cod_original_sg_symbol_Hall -P2ac2ab
_cod_database_code 2017688
_cod_database_fobs_code 2017688

loop_
_symmetry_equiv_pos_as_xyz
'x, y, z'
'-x+1/2, -y, z+1/2'
'-x, y+1/2, -z+1/2'
'x+1/2, -y+1/2, -z'
'-x, -y, -z'
'x-1/2, y, -z-1/2'
'x, -y-1/2, z-1/2'
'-x-1/2, y-1/2, z'

loop_
_atom_site_type_symbol
_atom_site_label
_atom_site_fract_x
_atom_site_fract_y
_atom_site_fract_z
_atom_site_U_iso_or_equiv
_atom_site_adp_type
_atom_site_calc_flag
_atom_site_refinement_flags
_atom_site_occupancy
_atom_site_disorder_assembly
_atom_site_disorder_group
C C1 0.2564(3) 0.1632(3) 0.21933(16) 0.0466(9) Uani d . 1 . .
C C2 0.2874(2) 0.2329(3) 0.26849(14) 0.0410(8) Uani d . 1 . .
C C3 0.2332(2) 0.3176(3) 0.28192(17) 0.0506(10) Uani d . 1 . .
H H3 0.1779 0.3313 0.2597 0.061 Uiso calc R 1 . .
C C4 0.2597(3) 0.3819(3) 0.32778(19) 0.0576(11) Uani d . 1 . .
H H4 0.2233 0.4398 0.3358 0.069 Uiso calc R 1 . .
C C5 0.3398(3) 0.3607(3) 0.36172(16) 0.0520(9) Uani d . 1 . .
H H5 0.3566 0.4037 0.3934 0.062 Uiso calc R 1 . .
C C6 0.3960(2) 0.2761(3) 0.34945(15) 0.0414(8) Uani d . 1 . .
C C7 0.3698(2) 0.2132(2) 0.30197(15) 0.0423(8) Uani d . 1 . .
H H7 0.4079 0.1573 0.2925 0.051 Uiso calc R 1 . .
C C8 0.4808(3) 0.2487(3) 0.38879(17) 0.0486(9) Uani d . 1 . .
H H8A 0.4571 0.2186 0.4259 0.058 Uiso calc R 1 . .
H H8B 0.5195 0.1979 0.3682 0.058 Uiso calc R 1 . .
C C9 0.6206(2) 0.3664(3) 0.37702(15) 0.0422(8) Uani d . 1 . .
H H9 0.6499 0.3335 0.3447 0.051 Uiso calc R 1 . .
C C10 0.5880(2) 0.4675(3) 0.44666(16) 0.0460(9) Uani d . 1 . .
H H10 0.5919 0.5226 0.4729 0.055 Uiso calc R 1 . .
C C11 -0.0617(3) 0.0388(3) -0.18965(19) 0.0595(11) Uani d . 1 . .
H H11 -0.0540 -0.0206 -0.2119 0.071 Uiso calc R 1 . .
C C12 -0.1193(3) 0.1463(3) -0.13059(16) 0.0497(9) Uani d . 1 . .
H H12 -0.1587 0.1803 -0.1033 0.060 Uiso calc R 1 . .
C C13 0.0039(3) 0.2834(3) -0.1447(2) 0.0726(13) Uani d . 1 . .
H H13A -0.0452 0.3291 -0.1293 0.087 Uiso calc R 1 . .
H H13B 0.0242 0.3092 -0.1836 0.087 Uiso calc R 1 . .
C C14 0.0887(2) 0.2865(3) -0.10262(16) 0.0437(8) Uani d . 1 . .
C C15 0.1521(3) 0.3656(3) -0.10983(16) 0.0479(9) Uani d . 1 . .
H H15 0.1423 0.4121 -0.1408 0.057 Uiso calc R 1 . .
C C16 0.2295(3) 0.3771(3) -0.07212(18) 0.0548(10) Uani d . 1 . .
H H16 0.2714 0.4315 -0.0775 0.066 Uiso calc R 1 . .
C C17 0.2454(3) 0.3090(3) -0.02672(17) 0.0517(10) Uani d . 1 . .
H H17 0.2983 0.3172 -0.0014 0.062 Uiso calc R 1 . .
C C18 0.1832(2) 0.2278(3) -0.01812(15) 0.0433(8) Uani d . 1 A .
C C19 0.1042(2) 0.2178(3) -0.05627(17) 0.0487(9) Uani d . 1 . .
H H19 0.0613 0.1644 -0.0506 0.058 Uiso calc R 1 . .
C C20 0.2013(3) 0.1528(4) 0.03187(18) 0.0613(11) Uani d . 1 . .
N N1 0.54153(19) 0.3354(2) 0.40362(12) 0.0404(7) Uani d . 1 . .
N N2 0.5193(2) 0.4002(2) 0.44957(13) 0.0511(8) Uani d . 1 . .
N N3 0.65327(19) 0.4509(2) 0.40242(12) 0.0396(7) Uani d . 1 . .
N N4 -0.13604(19) 0.0539(2) -0.15193(13) 0.0412(7) Uani d . 1 . .
N N5 -0.0393(2) 0.1833(2) -0.15342(15) 0.0514(8) Uani d . 1 . .
N N6 -0.0008(2) 0.1149(3) -0.19247(17) 0.0711(11) Uani d . 1 . .
O O1 0.1742(2) 0.1720(2) 0.19707(12) 0.0622(7) Uani d U 1 A .
O O2 0.31508(19) 0.0975(2) 0.20055(11) 0.0579(7) Uani d . 1 A .
O O5 0.9496(2) 0.04194(19) 0.03131(11) 0.138(4) Uani d P 0.50 . .
H H5A 1.0100 0.0312 0.0311 0.206 Uiso d PR 0.50 . .
H H5B 0.9286 0.0821 0.0045 0.206 Uiso d PR 0.50 . .
O O4 0.2970(2) 0.18139(19) 0.06048(11) 0.060(2) Uani d PRU 0.266(7) A 1
O O3 0.1560(2) 0.09609(19) 0.05456(11) 0.079(3) Uani d PRU 0.266(7) A 1
O O3' 0.2635(2) 0.16422(19) 0.06695(11) 0.0611(12) Uani d PRU 0.734(7) A 2
O O4' 0.1458(2) 0.07437(19) 0.03531(11) 0.0946(16) Uani d PRU 0.734(7) A 2
Zn Zn1 0.24005(3) 0.04624(3) 0.126520(17) 0.04052(17) Uani d U 1 . .

loop_
_atom_site_aniso_label
_atom_site_aniso_U_11
_atom_site_aniso_U_22
_atom_site_aniso_U_33
_atom_site_aniso_U_12
_atom_site_aniso_U_13
_atom_site_aniso_U_23
C1 0.055(2) 0.044(2) 0.041(2) -0.0124(18) 0.0010(17) 0.0018(18)
C2 0.0405(18) 0.046(2) 0.0367(18) -0.0065(17) 0.0050(15) -0.0010(16)
C3 0.044(2) 0.056(3) 0.052(2) 0.0031(18) -0.0074(16) -0.0033(19)
C4 0.054(2) 0.053(3) 0.065(3) 0.0155(18) -0.0086(19) -0.014(2)
C5 0.058(2) 0.046(2) 0.052(2) 0.0043(19) -0.0072(18) -0.0150(18)
C6 0.0385(18) 0.041(2) 0.045(2) -0.0044(16) -0.0014(15) 0.0016(17)
C7 0.0436(19) 0.037(2) 0.046(2) -0.0009(15) 0.0059(16) -0.0031(16)
C8 0.047(2) 0.038(2) 0.061(2) -0.0023(17) -0.0089(17) 0.0023(18)
C9 0.046(2) 0.045(2) 0.0357(19) 0.0042(17) 0.0064(15) -0.0031(16)
C10 0.047(2) 0.049(2) 0.042(2) -0.0015(17) 0.0029(16) -0.0098(17)
C11 0.047(2) 0.055(3) 0.076(3) -0.0044(19) 0.008(2) -0.015(2)
C12 0.047(2) 0.053(2) 0.049(2) 0.0043(18) -0.0028(17) -0.0052(18)
C13 0.068(3) 0.042(2) 0.108(4) -0.012(2) -0.036(3) 0.011(2)
C14 0.046(2) 0.034(2) 0.052(2) 0.0024(16) -0.0064(16) 0.0011(17)
C15 0.058(2) 0.040(2) 0.046(2) -0.0039(18) -0.0034(17) 0.0051(16)
C16 0.057(2) 0.050(3) 0.056(2) -0.0161(19) -0.0028(18) 0.0037(19)
C17 0.052(2) 0.058(3) 0.046(2) -0.0052(18) -0.0068(17) -0.0058(19)
C18 0.047(2) 0.047(2) 0.0355(19) 0.0076(17) 0.0032(15) 0.0010(16)
C19 0.043(2) 0.041(2) 0.062(2) -0.0022(17) 0.0003(17) 0.0090(18)
C20 0.069(3) 0.067(3) 0.048(2) 0.031(2) 0.009(2) 0.006(2)
N1 0.0400(16) 0.0399(17) 0.0414(16) 0.0006(13) -0.0030(13) -0.0040(13)
N2 0.0472(17) 0.062(2) 0.0438(18) -0.0052(16) 0.0071(14) -0.0127(16)
N3 0.0427(16) 0.0375(17) 0.0386(16) 0.0006(13) 0.0052(13) 0.0012(13)
N4 0.0385(15) 0.0412(17) 0.0440(16) -0.0013(13) 0.0020(13) -0.0023(14)
N5 0.0445(18) 0.0425(18) 0.067(2) -0.0050(15) -0.0130(15) 0.0026(16)
N6 0.049(2) 0.073(3) 0.091(3) -0.0101(18) 0.0145(18) -0.012(2)
O1 0.0740(19) 0.0461(16) 0.0666(17) 0.0052(13) -0.0220(14) -0.0170(12)
O2 0.0623(16) 0.0600(17) 0.0514(15) -0.0032(14) 0.0026(13) -0.0164(14)
O5 0.068(5) 0.079(5) 0.266(12) -0.008(4) 0.029(6) -0.056(6)
O4 0.070(5) 0.049(4) 0.059(4) 0.002(4) -0.016(4) 0.002(4)
O3 0.068(4) 0.086(5) 0.083(5) -0.020(4) -0.011(4) 0.046(5)
O3' 0.084(3) 0.049(2) 0.051(2) 0.009(2) -0.018(2) 0.0032(18)
O4' 0.076(3) 0.103(3) 0.105(4) -0.016(2) -0.014(2) 0.068(3)
Zn1 0.0406(3) 0.0381(3) 0.0429(3) -0.00136(17) 0.00149(17) -0.00094(18)

loop_
_atom_type_symbol
_atom_type_description
_atom_type_scat_dispersion_real
_atom_type_scat_dispersion_imag
_atom_type_scat_source
C C 0.0033 0.0016 'International Tables Vol C Tables 4.2.6.8 and 6.1.1.4'
H H 0.0000 0.0000 'International Tables Vol C Tables 4.2.6.8 and 6.1.1.4'
N N 0.0061 0.0033 'International Tables Vol C Tables 4.2.6.8 and 6.1.1.4'
O O 0.0106 0.0060 'International Tables Vol C Tables 4.2.6.8 and 6.1.1.4'
Zn Zn 0.2839 1.4301 'International Tables Vol C Tables 4.2.6.8 and 6.1.1.4'

loop_
_geom_angle_atom_site_label_1
_geom_angle_atom_site_label_2
_geom_angle_atom_site_label_3
_geom_angle_site_symmetry_1
_geom_angle_site_symmetry_3
_geom_angle
_geom_angle_publ_flag
O1 C1 O2 . . 121.6(3) ?
O1 C1 C2 . . 119.8(4) ?
O2 C1 C2 . . 118.6(3) ?
C3 C2 C7 . . 119.1(3) ?
C3 C2 C1 . . 119.9(3) ?
C7 C2 C1 . . 121.0(3) ?
C4 C3 C2 . . 120.8(3) ?
C4 C3 H3 . . 119.6 ?
C2 C3 H3 . . 119.6 ?
C5 C4 C3 . . 119.9(4) ?
C5 C4 H4 . . 120.0 ?
C3 C4 H4 . . 120.0 ?
C4 C5 C6 . . 120.8(3) ?
C4 C5 H5 . . 119.6 ?
C6 C5 H5 . . 119.6 ?
C5 C6 C7 . . 118.6(3) ?
C5 C6 C8 . . 121.2(3) ?
C7 C6 C8 . . 120.1(3) ?
C6 C7 C2 . . 120.7(3) ?
C6 C7 H7 . . 119.6 ?
C2 C7 H7 . . 119.6 ?
N1 C8 C6 . . 113.3(3) ?
N1 C8 H8A . . 108.9 ?
C6 C8 H8A . . 108.9 ?
N1 C8 H8B . . 108.9 ?
C6 C8 H8B . . 108.9 ?
H8A C8 H8B . . 107.7 ?
N1 C9 N3 . . 110.8(3) ?
N1 C9 H9 . . 124.6 ?
N3 C9 H9 . . 124.6 ?
N2 C10 N3 . . 114.6(3) ?
N2 C10 H10 . . 122.7 ?
N3 C10 H10 . . 122.7 ?
N6 C11 N4 . . 114.4(3) ?
N6 C11 H11 . . 122.8 ?
N4 C11 H11 . . 122.8 ?
N5 C12 N4 . . 110.5(3) ?
N5 C12 H12 . . 124.7 ?
N4 C12 H12 . . 124.7 ?
N5 C13 C14 . . 115.4(3) ?
N5 C13 H13A . . 108.4 ?
C14 C13 H13A . . 108.4 ?
N5 C13 H13B . . 108.4 ?
C14 C13 H13B . . 108.4 ?
H13A C13 H13B . . 107.5 ?
C15 C14 C19 . . 118.8(3) ?
C15 C14 C13 . . 116.8(3) ?
C19 C14 C13 . . 124.4(3) ?
C16 C15 C14 . . 121.1(3) ?
C16 C15 H15 . . 119.5 ?
C14 C15 H15 . . 119.5 ?
C17 C16 C15 . . 120.3(3) ?
C17 C16 H16 . . 119.8 ?
C15 C16 H16 . . 119.8 ?
C16 C17 C18 . . 120.4(3) ?
C16 C17 H17 . . 119.8 ?
C18 C17 H17 . . 119.8 ?
C17 C18 C19 . . 118.7(3) ?
C17 C18 C20 . . 120.2(4) ?
C19 C18 C20 . . 121.2(4) ?
C14 C19 C18 . . 120.8(3) ?
C14 C19 H19 . . 119.6 ?
C18 C19 H19 . . 119.6 ?
O3 C20 O3' . . 101.8(3) ?
O3 C20 O4' . . 24.14(12) ?
O3' C20 O4' . . 120.2(4) ?
O3 C20 C18 . . 133.5(4) ?
O3' C20 C18 . . 121.8(4) ?
O4' C20 C18 . . 117.9(4) ?
O3 C20 O4 . . 118.5(3) ?
O3' C20 O4 . . 17.64(9) ?
O4' C20 O4 . . 134.1(3) ?
C18 C20 O4 . . 106.9(3) ?
C9 N1 N2 . . 109.3(3) ?
C9 N1 C8 . . 128.8(3) ?
N2 N1 C8 . . 121.8(3) ?
C10 N2 N1 . . 102.8(3) ?
C9 N3 C10 . . 102.4(3) ?
C9 N3 Zn1 . 3_655 128.9(2) ?
C10 N3 Zn1 . 3_655 127.9(2) ?
C12 N4 C11 . . 102.9(3) ?
C12 N4 Zn1 . 5 128.3(2) ?
C11 N4 Zn1 . 5 128.5(2) ?
C12 N5 N6 . . 109.5(3) ?
C12 N5 C13 . . 129.1(4) ?
N6 N5 C13 . . 121.3(3) ?
C11 N6 N5 . . 102.8(3) ?
C1 O1 Zn1 . . 81.3(2) ?
C1 O2 Zn1 . . 99.3(2) ?
H5A O5 H5B . . 116.0 ?
C20 O4 Zn1 . . 77.66(18) ?
C20 O3 Zn1 . . 104.2(3) ?
C20 O3' Zn1 . . 102.3(3) ?
C20 O4' Zn1 . . 81.3(2) ?
N4 Zn1 N3 5 3_645 101.80(11) y
N4 Zn1 O2 5 . 110.52(11) y
N3 Zn1 O2 3_645 . 94.87(11) y
N4 Zn1 O3' 5 . 140.88(12) ?
N3 Zn1 O3' 3_645 . 98.39(10) ?
O2 Zn1 O3' . . 100.64(12) ?
N4 Zn1 O3 5 . 91.06(11) y
N3 Zn1 O3 3_645 . 110.99(11) y
O2 Zn1 O3 . . 142.34(11) y
O3' Zn1 O3 . . 50.27(5) ?
N4 Zn1 O4 5 . 150.44(11) .
N3 Zn1 O4 3_645 . 91.33(10) ?
O2 Zn1 O4 . . 94.37(11) ?
O3' Zn1 O4 . . 9.9 ?
O3 Zn1 O4 . . 59.42(6) ?
N4 Zn1 O4' 5 . 86.95(10) ?
N3 Zn1 O4' 3_645 . 102.80(10) ?
O2 Zn1 O4' . . 152.13(10) .
O3' Zn1 O4' . . 55.88(6) ?
O3 Zn1 O4' . . 10.1 ?
O4 Zn1 O4' . . 64.19(6) ?
N4 Zn1 O1 5 . 89.73(10) ?
N3 Zn1 O1 3_645 . 152.10(10) .
O2 Zn1 O1 . . 57.23(10) ?
O3' Zn1 O1 . . 87.71(10) ?
O3 Zn1 O1 . . 93.90(10) ?
O4 Zn1 O1 . . 90.72(10) ?
O4' Zn1 O1 . . 103.12(9) ?

loop_
_geom_bond_atom_site_label_1
_geom_bond_atom_site_label_2
_geom_bond_site_symmetry_2
_geom_bond_distance
_geom_bond_publ_flag
C1 O1 . 1.248(4) ?
C1 O2 . 1.257(4) ?
C1 C2 . 1.487(5) ?
C2 C3 . 1.375(5) ?
C2 C7 . 1.387(5) ?
C3 C4 . 1.372(5) ?
C3 H3 . 0.9300 ?
C4 C5 . 1.371(5) ?
C4 H4 . 0.9300 ?
C5 C6 . 1.386(5) ?
C5 H5 . 0.9300 ?
C6 C7 . 1.387(4) ?
C6 C8 . 1.507(5) ?
C7 H7 . 0.9300 ?
C8 N1 . 1.455(4) ?
C8 H8A . 0.9700 ?
C8 H8B . 0.9700 ?
C9 N1 . 1.311(4) ?
C9 N3 . 1.325(4) ?
C9 H9 . 0.9300 ?
C10 N2 . 1.302(4) ?
C10 N3 . 1.353(4) ?
C10 H10 . 0.9300 ?
C11 N6 . 1.310(5) ?
C11 N4 . 1.343(4) ?
C11 H11 . 0.9300 ?
C12 N5 . 1.313(5) ?
C12 N4 . 1.324(4) ?
C12 H12 . 0.9300 ?
C13 N5 . 1.459(4) ?
C13 C14 . 1.501(5) ?
C13 H13A . 0.9700 ?
C13 H13B . 0.9700 ?
C14 C15 . 1.370(5) ?
C14 C19 . 1.384(5) ?
C15 C16 . 1.369(5) ?
C15 H15 . 0.9300 ?
C16 C17 . 1.364(5) ?
C16 H16 . 0.9300 ?
C17 C18 . 1.386(5) ?
C17 H17 . 0.9300 ?
C18 C19 . 1.391(5) ?
C18 C20 . 1.504(5) ?
C19 H19 . 0.9300 ?
C20 O3 . 1.096(5) ?
C20 O3' . 1.171(5) ?
C20 O4' . 1.289(5) ?
C20 O4 . 1.520(5) ?
N1 N2 . 1.363(4) ?
N3 Zn1 3_655 2.043(3) ?
N4 Zn1 5 2.033(3) ?
N5 N6 . 1.358(4) ?
O1 Zn1 . 2.452(3) ?
O2 Zn1 . 2.057(2) ?
O5 H5A . 0.8503 ?
O5 H5B . 0.8464 ?
Zn1 O4 . 2.434(2) y
Zn1 O3 . 2.081(3) y
Zn1 O3' . 2.062(2) y
Zn1 O4' . 2.436(3) y
Zn1 N4 5 2.033(3) y
Zn1 N3 3_645 2.043(3) y

loop_
_geom_torsion_atom_site_label_1
_geom_torsion_atom_site_label_2
_geom_torsion_atom_site_label_3
_geom_torsion_atom_site_label_4
_geom_torsion_site_symmetry_1
_geom_torsion_site_symmetry_2
_geom_torsion_site_symmetry_3
_geom_torsion_site_symmetry_4
_geom_torsion
_geom_torsion_publ_flag
O1 C1 C2 C3 . . . . -11.6(5) ?
O2 C1 C2 C3 . . . . 167.3(3) ?
O1 C1 C2 C7 . . . . 167.4(3) ?
O2 C1 C2 C7 . . . . -13.8(5) ?
C7 C2 C3 C4 . . . . -0.1(6) ?
C1 C2 C3 C4 . . . . 178.9(3) ?
C2 C3 C4 C5 . . . . -1.6(6) ?
C3 C4 C5 C6 . . . . 1.5(6) ?
C4 C5 C6 C7 . . . . 0.2(5) ?
C4 C5 C6 C8 . . . . -176.3(4) ?
C5 C6 C7 C2 . . . . -1.8(5) ?
C8 C6 C7 C2 . . . . 174.7(3) ?
C3 C2 C7 C6 . . . . 1.8(5) ?
C1 C2 C7 C6 . . . . -177.2(3) ?
C5 C6 C8 N1 . . . . -45.5(5) ?
C7 C6 C8 N1 . . . . 138.1(3) ?
N5 C13 C14 C15 . . . . 156.4(4) ?
N5 C13 C14 C19 . . . . -26.4(6) ?
C19 C14 C15 C16 . . . . 0.0(5) ?
C13 C14 C15 C16 . . . . 177.4(4) ?
C14 C15 C16 C17 . . . . 0.6(6) ?
C15 C16 C17 C18 . . . . -0.3(6) ?
C16 C17 C18 C19 . . . . -0.5(5) ?
C16 C17 C18 C20 . . . . 179.8(3) ?
C15 C14 C19 C18 . . . . -0.8(5) ?
C13 C14 C19 C18 . . . . -178.0(4) ?
C17 C18 C19 C14 . . . . 1.1(5) ?
C20 C18 C19 C14 . . . . -179.2(3) ?
C17 C18 C20 O3 . . . . 162.2(5) ?
C19 C18 C20 O3 . . . . -17.5(7) ?
C17 C18 C20 O3' . . . . 5.2(6) ?
C19 C18 C20 O3' . . . . -174.5(4) ?
C17 C18 C20 O4' . . . . -174.9(3) ?
C19 C18 C20 O4' . . . . 5.5(5) ?
C17 C18 C20 O4 . . . . -5.1(4) ?
C19 C18 C20 O4 . . . . 175.2(3) ?
N3 C9 N1 N2 . . . . -0.7(4) ?
N3 C9 N1 C8 . . . . 177.6(3) ?
C6 C8 N1 C9 . . . . -95.7(4) ?
C6 C8 N1 N2 . . . . 82.5(4) ?
N3 C10 N2 N1 . . . . -0.3(4) ?
C9 N1 N2 C10 . . . . 0.6(4) ?
C8 N1 N2 C10 . . . . -177.9(3) ?
N1 C9 N3 C10 . . . . 0.5(4) ?
N1 C9 N3 Zn1 . . . 3_655 -169.6(2) ?
N2 C10 N3 C9 . . . . -0.1(4) ?
N2 C10 N3 Zn1 . . . 3_655 170.2(2) ?
N5 C12 N4 C11 . . . . -0.9(4) ?
N5 C12 N4 Zn1 . . . 5 172.9(2) ?
N6 C11 N4 C12 . . . . 0.4(5) ?
N6 C11 N4 Zn1 . . . 5 -173.4(3) ?
N4 C12 N5 N6 . . . . 1.1(4) ?
N4 C12 N5 C13 . . . . 177.0(3) ?
C14 C13 N5 C12 . . . . 103.4(5) ?
C14 C13 N5 N6 . . . . -81.2(5) ?
N4 C11 N6 N5 . . . . 0.2(5) ?
C12 N5 N6 C11 . . . . -0.8(4) ?
C13 N5 N6 C11 . . . . -177.0(3) ?
O2 C1 O1 Zn1 . . . . -6.7(3) ?
C2 C1 O1 Zn1 . . . . 172.1(3) ?
O1 C1 O2 Zn1 . . . . 8.0(4) ?
C2 C1 O2 Zn1 . . . . -170.8(3) ?
O3 C20 O4 Zn1 . . . . 4.4(4) ?
O3' C20 O4 Zn1 . . . . 24.2(2) ?
O4' C20 O4 Zn1 . . . . -18.7(5) ?
C18 C20 O4 Zn1 . . . . 174.0(3) ?
O3' C20 O3 Zn1 . . . . -11.2(4) ?
O4' C20 O3 Zn1 . . . . 131.24(14) ?
C18 C20 O3 Zn1 . . . . -171.4(4) ?
O4 C20 O3 Zn1 . . . . -5.2(5) ?
O3 C20 O3' Zn1 . . . . 11.2(4) ?
O4' C20 O3' Zn1 . . . . -5.6(5) ?
C18 C20 O3' Zn1 . . . . 174.4(3) ?
O4 C20 O3' Zn1 . . . . -151.1(2) ?
O3 C20 O4' Zn1 . . . . -39.05(14) ?
O3' C20 O4' Zn1 . . . . 4.6(4) ?
C18 C20 O4' Zn1 . . . . -175.3(3) ?
O4 C20 O4' Zn1 . . . . 18.5(5) ?
C1 O2 Zn1 N4 . . . 5 -79.8(2) ?
C1 O2 Zn1 N3 . . . 3_645 175.6(2) ?
C1 O2 Zn1 O3' . . . . 76.1(2) ?
C1 O2 Zn1 O3 . . . . 41.3(3) ?
C1 O2 Zn1 O4 . . . . 83.9(2) ?
C1 O2 Zn1 O4' . . . . 46.1(3) ?
C1 O2 Zn1 O1 . . . . -4.1(2) ?
C20 O3' Zn1 N4 . . . 5 -17.7(3) ?
C20 O3' Zn1 N3 . . . 3_645 102.9(3) ?
C20 O3' Zn1 O2 . . . . -160.5(2) ?
C20 O3' Zn1 O3 . . . . -7.5(3) ?
C20 O3' Zn1 O4 . . . . 148.0(3) ?
C20 O3' Zn1 O4' . . . . 3.1(3) ?
C20 O3' Zn1 O1 . . . . -104.5(3) ?
C20 O3 Zn1 N4 . . . 5 -178.4(3) ?
C20 O3 Zn1 N3 . . . 3_645 -75.3(3) ?
C20 O3 Zn1 O2 . . . . 54.9(3) ?
C20 O3 Zn1 O3' . . . . 8.1(3) ?
C20 O3 Zn1 O4 . . . . 3.3(3) ?
C20 O3 Zn1 O4' . . . . -112.3(3) ?
C20 O3 Zn1 O1 . . . . 91.8(3) ?
C20 O4 Zn1 N4 . . . 5 -5.7(3) ?
C20 O4 Zn1 N3 . . . 3_645 111.37(19) ?
C20 O4 Zn1 O2 . . . . -153.64(19) ?
C20 O4 Zn1 O3' . . . . -24.1(2) ?
C20 O4 Zn1 O3 . . . . -2.4(2) ?
C20 O4 Zn1 O4' . . . . 7.8(2) ?
C20 O4 Zn1 O1 . . . . -96.46(19) ?
C20 O4' Zn1 N4 . . . 5 164.3(2) ?
C20 O4' Zn1 N3 . . . 3_645 -94.3(2) ?
C20 O4' Zn1 O2 . . . . 33.7(3) ?
C20 O4' Zn1 O3' . . . . -2.8(2) ?
C20 O4' Zn1 O3 . . . . 50.5(2) ?
C20 O4' Zn1 O4 . . . . -9.1(2) ?
C20 O4' Zn1 O1 . . . . 75.3(2) ?
C1 O1 Zn1 N4 . . . 5 119.0(2) ?
C1 O1 Zn1 N3 . . . 3_645 3.6(3) ?
C1 O1 Zn1 O2 . . . . 4.1(2) ?
C1 O1 Zn1 O3' . . . . -100.1(2) ?
C1 O1 Zn1 O3 . . . . -150.0(2) ?
C1 O1 Zn1 O4 . . . . -90.6(2) ?
C1 O1 Zn1 O4' . . . . -154.2(2) ?
